data_4129660
loop_
_publ_author_name
'Sather, Aaron C.'
'Lee, Hong Geun'
'De La Rosa, Valentina Y.'
'Yang, Yang'
'M\"uller, Peter'
'Buchwald, Stephen L.'

_publ_section_title
;
 A Fluorinated Ligand Enables Room-Temperature and Regioselective
 Pd-Catalyzed Fluorination of Aryl Triflates and Bromides.
;
_journal_issue 41
_journal_name_full 'Journal of the American Chemical Society'
_journal_page_first 13433
_journal_page_last 13438
_journal_paper_doi 10.1021/jacs.5b09308
_journal_volume 137
_journal_year 2015
_chemical_formula_moiety 'C62 H80 Br F4 O P Pd, 0.5(C10 H13 Br)'
_chemical_formula_sum 'C67 H86.5 Br1.5 F4 O P Pd'
_chemical_formula_weight 1241.09
_space_group_crystal_system triclinic
_space_group_IT_number 2
_space_group_name_Hall '-P 1'
_space_group_name_H-M_alt 'P -1'
_atom_sites_solution_hydrogens geom
_atom_sites_solution_primary direct
_atom_sites_solution_secondary difmap
_audit_creation_method SHELXL-2014
_cell_angle_alpha 104.0951(16)
_cell_angle_beta 93.6755(17)
_cell_angle_gamma 105.5319(17)
_cell_formula_units_Z 2
_cell_length_a 11.5876(3)
_cell_length_b 13.0465(4)
_cell_length_c 23.2961(7)
_cell_measurement_reflns_used 9909
_cell_measurement_temperature 100(2)
_cell_measurement_theta_max 28.07
_cell_measurement_theta_min 2.37
_cell_volume 3259.41(17)
_computing_cell_refinement 'SAINT 7.46A (Bruker-AXS, 2011)'
_computing_data_collection 'APEX2 v2011.4.0 (Bruker-AXS, 2011)'
_computing_data_reduction 'SAINT 7.46A (Bruker-AXS, 2011)'
_computing_molecular_graphics 'Bruker SHELXTL'
_computing_publication_material 'Bruker SHELXTL'
_computing_structure_refinement 'SHELXL-2014 (Sheldrick, 2014)'
_computing_structure_solution 'SHELXS-97 (Sheldrick, 2008)'
_diffrn_ambient_temperature 100(2)
_diffrn_detector_area_resol_mean 8.3
_diffrn_measured_fraction_theta_full 1.000
_diffrn_measured_fraction_theta_max 0.999
_diffrn_measurement_device_type 'Bruker Smart APEX CCD'
_diffrn_measurement_method '\f and \w scans'
_diffrn_radiation_type MoK\a
_diffrn_radiation_wavelength 0.71073
_diffrn_reflns_av_R_equivalents 0.0488
_diffrn_reflns_av_unetI/netI 0.0295
_diffrn_reflns_Laue_measured_fraction_full 1.000
_diffrn_reflns_Laue_measured_fraction_max 0.999
_diffrn_reflns_limit_h_max 16
_diffrn_reflns_limit_h_min -16
_diffrn_reflns_limit_k_max 18
_diffrn_reflns_limit_k_min -18
_diffrn_reflns_limit_l_max 32
_diffrn_reflns_limit_l_min -32
_diffrn_reflns_number 143228
_diffrn_reflns_point_group_measured_fraction_full 1.000
_diffrn_reflns_point_group_measured_fraction_max 0.999
_diffrn_reflns_theta_full 25.242
_diffrn_reflns_theta_max 29.574
_diffrn_reflns_theta_min 1.682
_diffrn_source 'fine-focus sealed tube, graphite'
_exptl_absorpt_coefficient_mu 1.278
_exptl_absorpt_correction_T_max 0.7461
_exptl_absorpt_correction_T_min 0.6021
_exptl_absorpt_correction_type multi-scan
_exptl_absorpt_process_details 'SADABS (Sheldrick, 2009)'
_exptl_crystal_colour yellow
_exptl_crystal_density_diffrn 1.265
_exptl_crystal_density_method 'not measured'
_exptl_crystal_description plate
_exptl_crystal_F_000 1292
_exptl_crystal_size_max 0.400
_exptl_crystal_size_mid 0.350
_exptl_crystal_size_min 0.090
_refine_diff_density_max 1.545
_refine_diff_density_min -1.537
_refine_diff_density_rms 0.082
_refine_ls_extinction_method none
_refine_ls_goodness_of_fit_ref 1.036
_refine_ls_hydrogen_treatment constr
_refine_ls_matrix_type full
_refine_ls_number_parameters 740
_refine_ls_number_reflns 18274
_refine_ls_number_restraints 1221
_refine_ls_restrained_S_all 1.007
_refine_ls_R_factor_all 0.0535
_refine_ls_R_factor_gt 0.0404
_refine_ls_shift/su_max 0.003
_refine_ls_shift/su_mean 0.000
_refine_ls_structure_factor_coef Fsqd
_refine_ls_weighting_details 'w=1/[\s^2^(Fo^2^)+(0.0547P)^2^+3.1105P] where P=(Fo^2^+2Fc^2^)/3'
_refine_ls_weighting_scheme calc
_refine_ls_wR_factor_gt 0.1032
_refine_ls_wR_factor_ref 0.1113
_reflns_Friedel_coverage 0.000
_reflns_number_gt 15048
_reflns_number_total 18274
_reflns_threshold_expression 'I > 2\s(I)'
_cod_data_source_file ja5b09308_si_002.cif
_cod_data_source_block 14032_sq
_cod_original_formula_sum 'C67 H86.50 Br1.50 F4 O P Pd'
_cod_database_code 4129660
_shelx_space_group_comment
; 
The symmetry employed for this shelxl refinement is uniquely defined 
by the following loop, which should always be used as a source of 
symmetry information in preference to the above space-group names. 
They are only intended as comments. 
;
_shelx_estimated_absorpt_t_min 0.629
_shelx_estimated_absorpt_t_max 0.894
_shelxl_version_number 2014-2

loop_
_space_group_symop_operation_xyz
'x, y, z'
'-x, -y, -z'

loop_
_atom_site_label
_atom_site_type_symbol
_atom_site_fract_x
_atom_site_fract_y
_atom_site_fract_z
_atom_site_U_iso_or_equiv
_atom_site_adp_type
_atom_site_occupancy
_atom_site_site_symmetry_order
_atom_site_calc_flag
_atom_site_refinement_flags_posn
_atom_site_refinement_flags_adp
_atom_site_refinement_flags_occupancy
_atom_site_disorder_assembly
_atom_site_disorder_group
Br1 Br 0.84254(2) 0.75432(2) 0.78817(2) 0.03820(7) Uani 1 1 d . U . . .
Pd1 Pd 0.62872(2) 0.66607(2) 0.78986(2) 0.02053(5) Uani 1 1 d . U . . .
P1 P 0.43007(5) 0.59726(4) 0.80926(2) 0.01944(10) Uani 1 1 d . U . . .
C1 C 0.41191(19) 0.64953(18) 0.89176(9) 0.0235(4) Uani 1 1 d . U . . .
C2 C 0.3981(2) 0.76707(18) 0.90213(10) 0.0291(5) Uani 1 1 d . U . . .
H2A H 0.4661 0.8141 0.8879 0.035 Uiso 1 1 calc R U . . .
H2B H 0.3219 0.7634 0.8788 0.035 Uiso 1 1 calc R U . . .
C3 C 0.3967(3) 0.8190(2) 0.96899(11) 0.0361(5) Uani 1 1 d . U . . .
H3 H 0.3876 0.8948 0.9746 0.043 Uiso 1 1 calc R U . . .
C4 C 0.5147(3) 0.8267(2) 1.00534(12) 0.0402(6) Uani 1 1 d . U . . .
H4A H 0.5137 0.8602 1.0482 0.048 Uiso 1 1 calc R U . . .
H4B H 0.5839 0.8742 0.9921 0.048 Uiso 1 1 calc R U . . .
C5 C 0.5294(2) 0.7107(2) 0.99666(11) 0.0335(5) Uani 1 1 d . U . . .
H5 H 0.6071 0.7159 1.0201 0.040 Uiso 1 1 calc R U . . .
C6 C 0.5309(2) 0.65908(19) 0.92956(10) 0.0268(4) Uani 1 1 d . U . . .
H6A H 0.6000 0.7055 0.9157 0.032 Uiso 1 1 calc R U . . .
H6B H 0.5418 0.5847 0.9239 0.032 Uiso 1 1 calc R U . . .
C7 C 0.3062(2) 0.57817(19) 0.91570(10) 0.0278(4) Uani 1 1 d . U . . .
H7A H 0.2284 0.5710 0.8925 0.033 Uiso 1 1 calc R U . . .
H7B H 0.3151 0.5032 0.9105 0.033 Uiso 1 1 calc R U . . .
C8 C 0.3052(2) 0.6314(2) 0.98231(11) 0.0340(5) Uani 1 1 d . U . . .
H8 H 0.2360 0.5845 0.9966 0.041 Uiso 1 1 calc R U . . .
C9 C 0.2897(3) 0.7468(2) 0.99044(12) 0.0388(6) Uani 1 1 d . U . . .
H9A H 0.2869 0.7803 1.0331 0.047 Uiso 1 1 calc R U . . .
H9B H 0.2130 0.7415 0.9671 0.047 Uiso 1 1 calc R U . . .
C10 C 0.4233(3) 0.6393(2) 1.01873(11) 0.0358(5) Uani 1 1 d . U . . .
H10A H 0.4324 0.5645 1.0141 0.043 Uiso 1 1 calc R U . . .
H10B H 0.4222 0.6726 1.0616 0.043 Uiso 1 1 calc R U . . .
C11 C 0.3629(2) 0.44080(17) 0.78284(10) 0.0237(4) Uani 1 1 d . U . . .
C12 C 0.4258(2) 0.38769(17) 0.82338(9) 0.0249(4) Uani 1 1 d . U . . .
H12A H 0.5146 0.4152 0.8248 0.030 Uiso 1 1 calc R U . . .
H12B H 0.4063 0.4093 0.8645 0.030 Uiso 1 1 calc R U . . .
C13 C 0.3838(2) 0.26056(18) 0.79927(10) 0.0300(5) Uani 1 1 d . U . . .
H13 H 0.4249 0.2278 0.8261 0.036 Uiso 1 1 calc R U . . .
C14 C 0.4179(3) 0.22778(19) 0.73591(10) 0.0325(5) Uani 1 1 d . U . . .
H14A H 0.5066 0.2554 0.7372 0.039 Uiso 1 1 calc R U . . .
H14B H 0.3930 0.1463 0.7204 0.039 Uiso 1 1 calc R U . . .
C15 C 0.3544(2) 0.27742(18) 0.69470(10) 0.0302(5) Uani 1 1 d . U . . .
H15 H 0.3765 0.2562 0.6536 0.036 Uiso 1 1 calc R U . . .
C16 C 0.3935(2) 0.40480(18) 0.71850(10) 0.0255(4) Uani 1 1 d . U . . .
H16A H 0.3515 0.4360 0.6918 0.031 Uiso 1 1 calc R U . . .
H16B H 0.4817 0.4342 0.7185 0.031 Uiso 1 1 calc R U . . .
C17 C 0.2240(2) 0.39378(19) 0.77921(11) 0.0297(5) Uani 1 1 d . U . . .
H17A H 0.1998 0.4157 0.8193 0.036 Uiso 1 1 calc R U . . .
H17B H 0.1829 0.4250 0.7521 0.036 Uiso 1 1 calc R U . . .
C18 C 0.1844(2) 0.2664(2) 0.75577(11) 0.0342(5) Uani 1 1 d . U . . .
H18 H 0.0948 0.2377 0.7544 0.041 Uiso 1 1 calc R U . . .
C19 C 0.2470(2) 0.2173(2) 0.79730(11) 0.0364(5) Uani 1 1 d . U . . .
H19A H 0.2250 0.2384 0.8380 0.044 Uiso 1 1 calc R U . . .
H19B H 0.2204 0.1357 0.7826 0.044 Uiso 1 1 calc R U . . .
C20 C 0.2175(2) 0.2326(2) 0.69235(11) 0.0355(5) Uani 1 1 d . U . . .
H20A H 0.1916 0.1510 0.6769 0.043 Uiso 1 1 calc R U . . .
H20B H 0.1755 0.2630 0.6652 0.043 Uiso 1 1 calc R U . . .
C21 C 0.34164(18) 0.65489(17) 0.76281(10) 0.0229(4) Uani 1 1 d . U . . .
C22 C 0.2162(2) 0.6418(2) 0.76410(13) 0.0327(5) Uani 1 1 d . U . . .
C23 C 0.1472(2) 0.6723(3) 0.72380(17) 0.0530(8) Uani 1 1 d . U . . .
H23 H 0.0625 0.6587 0.7242 0.064 Uiso 1 1 calc R U . . .
C24 C 0.2036(3) 0.7227(3) 0.68336(18) 0.0567(9) Uani 1 1 d . U . . .
H24 H 0.1571 0.7423 0.6550 0.068 Uiso 1 1 calc R U . . .
C25 C 0.3277(2) 0.7451(2) 0.68363(13) 0.0376(6) Uani 1 1 d . U . . .
H25 H 0.3658 0.7840 0.6571 0.045 Uiso 1 1 calc R U . . .
C26 C 0.39793(19) 0.71116(17) 0.72266(10) 0.0241(4) Uani 1 1 d . U . . .
O1 O 0.16841(14) 0.60181(15) 0.80857(9) 0.0354(4) Uani 1 1 d . U . . .
C27 C 0.0415(3) 0.5800(4) 0.8103(2) 0.0742(13) Uani 1 1 d . U . . .
H27A H 0.0192 0.6484 0.8135 0.111 Uiso 1 1 calc R U . . .
H27B H 0.0206 0.5523 0.8449 0.111 Uiso 1 1 calc R U . . .
H27C H -0.0024 0.5245 0.7736 0.111 Uiso 1 1 calc R U . . .
C31 C 0.53200(19) 0.75050(17) 0.71880(9) 0.0213(4) Uani 1 1 d . U . . .
C32 C 0.57693(19) 0.70253(17) 0.66590(9) 0.0225(4) Uani 1 1 d . U . . .
C33 C 0.6846(2) 0.76271(18) 0.65076(9) 0.0245(4) Uani 1 1 d . U . . .
C34 C 0.7493(2) 0.86992(19) 0.68605(10) 0.0286(4) Uani 1 1 d . U . . .
C35 C 0.7048(2) 0.91383(18) 0.73713(10) 0.0272(4) Uani 1 1 d . U . . .
H35 H 0.7493 0.9850 0.7617 0.033 Uiso 1 1 calc R U . . .
C36 C 0.5976(2) 0.85851(17) 0.75422(9) 0.0233(4) Uani 1 1 d . U . . .
C37 C 0.4994(2) 0.58997(18) 0.62616(10) 0.0279(4) Uani 1 1 d . U . . .
H37 H 0.4325 0.5633 0.6489 0.033 Uiso 1 1 calc R U . . .
C38 C 0.5650(2) 0.49994(19) 0.61320(11) 0.0337(5) Uani 1 1 d . U . . .
H38A H 0.6114 0.5078 0.5800 0.051 Uiso 1 1 calc R U . . .
H38B H 0.5053 0.4268 0.6025 0.051 Uiso 1 1 calc R U . . .
H38C H 0.6200 0.5081 0.6489 0.051 Uiso 1 1 calc R U . . .
C39 C 0.4376(2) 0.5967(2) 0.56696(11) 0.0396(6) Uani 1 1 d . U . . .
H39A H 0.3928 0.6514 0.5756 0.059 Uiso 1 1 calc R U . . .
H39B H 0.3816 0.5242 0.5459 0.059 Uiso 1 1 calc R U . . .
H39C H 0.4992 0.6188 0.5418 0.059 Uiso 1 1 calc R U . . .
C40 C 0.8633(3) 0.9401(2) 0.66914(12) 0.0399(6) Uani 1 1 d . U . . .
H40 H 0.8798 0.8960 0.6307 0.048 Uiso 1 1 calc R U . . .
C41 C 0.9733(3) 0.9651(3) 0.71622(17) 0.0635(10) Uani 1 1 d . U . . .
H41A H 0.9593 1.0077 0.7547 0.095 Uiso 1 1 calc R U . . .
H41B H 1.0454 1.0081 0.7036 0.095 Uiso 1 1 calc R U . . .
H41C H 0.9852 0.8956 0.7204 0.095 Uiso 1 1 calc R U . . .
C42 C 0.8466(4) 1.0459(3) 0.6589(2) 0.0710(11) Uani 1 1 d . U . . .
H42A H 0.7803 1.0278 0.6264 0.107 Uiso 1 1 calc R U . . .
H42B H 0.9213 1.0885 0.6481 0.107 Uiso 1 1 calc R U . . .
H42C H 0.8274 1.0897 0.6955 0.107 Uiso 1 1 calc R U . . .
C43 C 0.5495(2) 0.92302(17) 0.80582(10) 0.0266(4) Uani 1 1 d . U . . .
H43 H 0.4745 0.8722 0.8137 0.032 Uiso 1 1 calc R U . . .
C44 C 0.6410(2) 0.9659(2) 0.86309(10) 0.0319(5) Uani 1 1 d . U . . .
H44A H 0.6646 0.9041 0.8720 0.048 Uiso 1 1 calc R U . . .
H44B H 0.6041 1.0002 0.8964 0.048 Uiso 1 1 calc R U . . .
H44C H 0.7127 1.0207 0.8575 0.048 Uiso 1 1 calc R U . . .
C45 C 0.5158(3) 1.0192(2) 0.78899(14) 0.0469(7) Uani 1 1 d . U . . .
H45A H 0.5878 1.0690 0.7800 0.070 Uiso 1 1 calc R U . . .
H45B H 0.4844 1.0599 0.8225 0.070 Uiso 1 1 calc R U . . .
H45C H 0.4538 0.9900 0.7538 0.070 Uiso 1 1 calc R U . . .
C51 C 0.7349(2) 0.71898(19) 0.59499(10) 0.0267(4) Uani 1 1 d . U . . .
C52 C 0.7096(2) 0.7457(2) 0.54209(10) 0.0299(5) Uani 1 1 d . U . . .
F1 F 0.63529(15) 0.80896(14) 0.54035(7) 0.0401(3) Uani 1 1 d . U . . .
C53 C 0.7586(2) 0.7097(2) 0.49101(10) 0.0334(5) Uani 1 1 d . U . . .
F2 F 0.72653(17) 0.73786(15) 0.44142(7) 0.0483(4) Uani 1 1 d . U . . .
C54 C 0.8362(2) 0.6452(2) 0.48864(11) 0.0344(5) Uani 1 1 d . U . . .
C57 C 0.8879(3) 0.6037(2) 0.43256(12) 0.0437(6) Uani 1 1 d . U . . .
H57A H 0.8369 0.6063 0.3975 0.052 Uiso 1 1 calc R U . . .
H57B H 0.8854 0.5257 0.4282 0.052 Uiso 1 1 calc R U . . .
C58 C 1.0175(3) 0.6716(3) 0.43354(14) 0.0504(7) Uani 1 1 d . U . . .
H58A H 1.0678 0.6700 0.4691 0.060 Uiso 1 1 calc R U . . .
H58B H 1.0194 0.7494 0.4376 0.060 Uiso 1 1 calc R U . . .
C59 C 1.0731(4) 0.6307(3) 0.37755(16) 0.0658(10) Uani 1 1 d . U . . .
H59A H 1.0597 0.5500 0.3696 0.079 Uiso 1 1 calc R U . . .
H59B H 1.0319 0.6442 0.3428 0.079 Uiso 1 1 calc R U . . .
C60 C 1.2076(5) 0.6880(4) 0.3843(2) 0.0856(14) Uani 1 1 d . U . . .
H60A H 1.2211 0.7677 0.3912 0.128 Uiso 1 1 calc R U . . .
H60B H 1.2395 0.6593 0.3478 0.128 Uiso 1 1 calc R U . . .
H60C H 1.2489 0.6740 0.4184 0.128 Uiso 1 1 calc R U . . .
C55 C 0.8646(2) 0.6216(2) 0.54213(11) 0.0355(5) Uani 1 1 d . U . . .
F3 F 0.94084(18) 0.55972(16) 0.54381(8) 0.0518(4) Uani 1 1 d . U . . .
C56 C 0.8163(2) 0.6574(2) 0.59341(10) 0.0317(5) Uani 1 1 d . U . . .
F4 F 0.84883(15) 0.62949(15) 0.64254(7) 0.0424(4) Uani 1 1 d . U . . .
C61 C 0.69839(19) 0.55657(18) 0.81650(9) 0.0234(4) Uani 1 1 d . U . . .
C62 C 0.74859(19) 0.56862(18) 0.87455(9) 0.0239(4) Uani 1 1 d . U . . .
H62 H 0.7518 0.6328 0.9052 0.029 Uiso 1 1 calc R U . . .
C63 C 0.7944(2) 0.48713(19) 0.88811(10) 0.0267(4) Uani 1 1 d . U . . .
H63 H 0.8260 0.4961 0.9283 0.032 Uiso 1 1 calc R U . . .
C64 C 0.7948(2) 0.39285(19) 0.84420(10) 0.0274(4) Uani 1 1 d . U . . .
C67 C 0.8413(2) 0.3014(2) 0.85818(12) 0.0338(5) Uani 1 1 d . U . . .
H67A H 0.7750 0.2503 0.8712 0.041 Uiso 1 1 calc R U . . .
H67B H 0.8615 0.2588 0.8208 0.041 Uiso 1 1 calc R U . . .
C68 C 0.9510(2) 0.3397(2) 0.90552(13) 0.0372(5) Uani 1 1 d . U . . .
H68A H 0.9308 0.3796 0.9436 0.045 Uiso 1 1 calc R U . . .
H68B H 1.0175 0.3919 0.8934 0.045 Uiso 1 1 calc R U . . .
C69 C 0.9937(3) 0.2435(2) 0.91537(15) 0.0483(7) Uani 1 1 d . U . . .
H69A H 0.9252 0.1883 0.9244 0.058 Uiso 1 1 calc R U . . .
H69B H 1.0200 0.2072 0.8782 0.058 Uiso 1 1 calc R U . . .
C70 C 1.0974(4) 0.2808(3) 0.9662(2) 0.0875(16) Uani 1 1 d . U . . .
H70A H 1.1609 0.3426 0.9602 0.131 Uiso 1 1 calc R U . . .
H70B H 1.1304 0.2193 0.9669 0.131 Uiso 1 1 calc R U . . .
H70C H 1.0678 0.3046 1.0042 0.131 Uiso 1 1 calc R U . . .
C65 C 0.7527(2) 0.3857(2) 0.78576(10) 0.0297(5) Uani 1 1 d . U . . .
H65 H 0.7554 0.3245 0.7545 0.036 Uiso 1 1 calc R U . . .
C66 C 0.7065(2) 0.4664(2) 0.77192(10) 0.0287(5) Uani 1 1 d . U . . .
H66 H 0.6800 0.4599 0.7314 0.034 Uiso 1 1 calc R U . . .
Br2 Br 0.19854(7) 0.93206(7) 0.87208(3) 0.05899(19) Uani 0.5 1 d . U P A -1
C71 C 0.1071(10) 0.9710(7) 0.9337(5) 0.047(2) Uani 0.5 1 d . U P A -1
C72 C -0.0131(6) 0.9648(5) 0.9183(3) 0.0461(13) Uani 0.5 1 d . U P A -1
H72 H -0.0490 0.9392 0.8776 0.055 Uiso 0.5 1 calc R U P A -1
C73 C -0.0806(14) 0.9968(9) 0.9637(6) 0.044(3) Uani 0.5 1 d . U P A -1
H73 H -0.1630 0.9919 0.9535 0.052 Uiso 0.5 1 calc R U P A -1
C74 C -0.0286(5) 1.0358(4) 1.0234(2) 0.0366(10) Uani 0.5 1 d . U P A -1
C75 C 0.0888(13) 1.0384(9) 1.0371(6) 0.043(3) Uani 0.5 1 d . U P A -1
H75 H 0.1249 1.0639 1.0777 0.052 Uiso 0.5 1 calc R U P A -1
C76 C 0.1573(5) 1.0043(5) 0.9927(3) 0.0455(13) Uani 0.5 1 d . U P A -1
H76 H 0.2378 1.0042 1.0034 0.055 Uiso 0.5 1 calc R U P A -1
C77 C -0.1027(8) 1.0696(6) 1.0712(4) 0.0377(16) Uani 0.5 1 d . U P A -1
H77A H -0.1607 1.1029 1.0552 0.045 Uiso 0.5 1 calc R U P A -1
H77B H -0.0485 1.1269 1.1053 0.045 Uiso 0.5 1 calc R U P A -1
C78 C -0.1719(6) 0.9742(5) 1.0932(3) 0.0431(12) Uani 0.5 1 d . U P A -1
H78A H -0.1135 0.9503 1.1159 0.052 Uiso 0.5 1 calc R U P A -1
H78B H -0.2135 0.9115 1.0583 0.052 Uiso 0.5 1 calc R U P A -1
C79 C -0.2662(4) 1.0014(4) 1.1334(3) 0.0361(11) Uani 0.5 1 d . U P A -1
H79A H -0.3246 1.0267 1.1117 0.043 Uiso 0.5 1 calc R U P A -1
H79B H -0.3114 0.9344 1.1442 0.043 Uiso 0.5 1 calc R U P A -1
C80 C -0.2051(5) 1.0872(5) 1.1870(3) 0.0482(14) Uani 0.5 1 d . U P A -1
H80A H -0.1495 1.0608 1.2090 0.072 Uiso 0.5 1 calc R U P A -1
H80B H -0.2650 1.1061 1.2122 0.072 Uiso 0.5 1 calc R U P A -1
H80C H -0.1595 1.1529 1.1760 0.072 Uiso 0.5 1 calc R U P A -1

loop_
_atom_site_aniso_label
_atom_site_aniso_U_11
_atom_site_aniso_U_22
_atom_site_aniso_U_33
_atom_site_aniso_U_23
_atom_site_aniso_U_13
_atom_site_aniso_U_12
Br1 0.01794(11) 0.05566(17) 0.05147(15) 0.03588(13) 0.00613(9) 0.00849(10)
Pd1 0.01609(7) 0.02573(8) 0.02230(8) 0.00993(6) 0.00361(5) 0.00701(6)
P1 0.0167(2) 0.0198(2) 0.0255(2) 0.00924(19) 0.00557(18) 0.00782(19)
C1 0.0240(10) 0.0239(10) 0.0261(9) 0.0083(8) 0.0113(8) 0.0095(8)
C2 0.0343(12) 0.0243(10) 0.0324(11) 0.0097(8) 0.0133(9) 0.0107(9)
C3 0.0498(15) 0.0279(11) 0.0355(12) 0.0071(9) 0.0169(11) 0.0181(11)
C4 0.0517(16) 0.0344(13) 0.0307(12) 0.0020(10) 0.0139(11) 0.0108(11)
C5 0.0372(13) 0.0390(13) 0.0264(11) 0.0073(9) 0.0094(9) 0.0147(10)
C6 0.0268(10) 0.0312(11) 0.0246(10) 0.0068(8) 0.0091(8) 0.0114(9)
C7 0.0286(11) 0.0258(10) 0.0341(11) 0.0118(9) 0.0162(9) 0.0104(9)
C8 0.0388(13) 0.0361(12) 0.0364(12) 0.0153(10) 0.0220(10) 0.0177(10)
C9 0.0486(15) 0.0391(13) 0.0391(13) 0.0113(11) 0.0228(11) 0.0259(12)
C10 0.0472(14) 0.0401(13) 0.0296(11) 0.0140(10) 0.0176(10) 0.0214(11)
C11 0.0246(10) 0.0202(9) 0.0277(10) 0.0083(8) 0.0043(8) 0.0071(8)
C12 0.0318(11) 0.0206(9) 0.0247(10) 0.0082(8) 0.0046(8) 0.0096(8)
C13 0.0432(13) 0.0212(10) 0.0263(10) 0.0082(8) 0.0021(9) 0.0097(9)
C14 0.0466(14) 0.0215(10) 0.0298(11) 0.0060(8) 0.0022(10) 0.0120(10)
C15 0.0422(13) 0.0223(10) 0.0256(10) 0.0064(8) 0.0011(9) 0.0094(9)
C16 0.0286(11) 0.0234(10) 0.0255(10) 0.0091(8) 0.0028(8) 0.0073(8)
C17 0.0252(11) 0.0269(11) 0.0351(11) 0.0105(9) 0.0038(9) 0.0029(8)
C18 0.0319(12) 0.0271(11) 0.0379(12) 0.0118(9) 0.0028(9) -0.0029(9)
C19 0.0470(15) 0.0237(11) 0.0341(12) 0.0100(9) 0.0056(10) 0.0011(10)
C20 0.0417(14) 0.0248(11) 0.0338(12) 0.0091(9) -0.0024(10) 0.0003(10)
C21 0.0180(9) 0.0198(9) 0.0327(10) 0.0093(8) 0.0018(7) 0.0072(7)
C22 0.0193(10) 0.0276(11) 0.0571(15) 0.0208(10) 0.0058(9) 0.0080(8)
C23 0.0189(11) 0.0598(19) 0.095(2) 0.0497(18) 0.0016(13) 0.0117(12)
C24 0.0261(13) 0.067(2) 0.093(2) 0.0557(19) -0.0068(13) 0.0131(13)
C25 0.0297(12) 0.0420(14) 0.0480(14) 0.0262(12) -0.0023(10) 0.0108(10)
C26 0.0210(9) 0.0223(9) 0.0300(10) 0.0083(8) -0.0007(7) 0.0077(8)
O1 0.0169(7) 0.0359(9) 0.0614(12) 0.0228(8) 0.0122(7) 0.0105(7)
C27 0.0232(14) 0.094(3) 0.145(4) 0.089(3) 0.0344(18) 0.0271(16)
C31 0.0217(9) 0.0198(9) 0.0242(9) 0.0101(7) 0.0008(7) 0.0058(7)
C32 0.0234(10) 0.0213(9) 0.0237(9) 0.0094(7) 0.0004(7) 0.0059(8)
C33 0.0268(10) 0.0260(10) 0.0211(9) 0.0092(8) 0.0020(7) 0.0061(8)
C34 0.0305(11) 0.0268(10) 0.0262(10) 0.0109(8) 0.0023(8) 0.0015(9)
C35 0.0302(11) 0.0218(10) 0.0262(10) 0.0075(8) 0.0006(8) 0.0017(8)
C36 0.0263(10) 0.0193(9) 0.0253(9) 0.0086(7) 0.0000(7) 0.0069(8)
C37 0.0287(11) 0.0256(10) 0.0245(10) 0.0057(8) 0.0015(8) 0.0014(8)
C38 0.0455(14) 0.0250(11) 0.0275(11) 0.0047(9) 0.0088(10) 0.0066(10)
C39 0.0352(13) 0.0435(14) 0.0298(12) 0.0081(10) -0.0075(10) -0.0009(11)
C40 0.0398(14) 0.0364(13) 0.0327(12) 0.0090(10) 0.0104(10) -0.0075(11)
C41 0.0380(16) 0.076(2) 0.068(2) 0.0380(19) 0.0051(14) -0.0138(15)
C42 0.069(2) 0.063(2) 0.089(3) 0.052(2) 0.020(2) 0.0016(18)
C43 0.0309(11) 0.0183(9) 0.0318(11) 0.0074(8) 0.0030(8) 0.0086(8)
C44 0.0368(13) 0.0265(11) 0.0271(11) 0.0042(9) 0.0036(9) 0.0035(9)
C45 0.064(2) 0.0309(13) 0.0534(17) 0.0136(12) 0.0021(14) 0.0267(13)
C51 0.0260(10) 0.0282(10) 0.0236(9) 0.0087(8) 0.0023(8) 0.0028(8)
C52 0.0304(11) 0.0317(11) 0.0286(10) 0.0121(9) 0.0021(8) 0.0080(9)
F1 0.0513(9) 0.0496(9) 0.0318(7) 0.0193(7) 0.0094(6) 0.0270(8)
C53 0.0417(13) 0.0364(12) 0.0221(10) 0.0108(9) 0.0021(9) 0.0092(10)
F2 0.0691(12) 0.0630(11) 0.0239(7) 0.0185(7) 0.0079(7) 0.0314(9)
C54 0.0418(13) 0.0333(12) 0.0254(10) 0.0061(9) 0.0047(9) 0.0082(10)
C57 0.0639(18) 0.0435(15) 0.0272(12) 0.0067(10) 0.0104(11) 0.0233(13)
C58 0.073(2) 0.0475(16) 0.0408(15) 0.0135(12) 0.0302(14) 0.0268(15)
C59 0.110(3) 0.066(2) 0.0482(17) 0.0279(16) 0.0471(19) 0.051(2)
C60 0.114(3) 0.100(3) 0.087(3) 0.050(3) 0.074(3) 0.067(3)
C55 0.0409(14) 0.0405(13) 0.0297(11) 0.0102(10) 0.0060(10) 0.0185(11)
F3 0.0651(12) 0.0704(12) 0.0403(9) 0.0215(8) 0.0173(8) 0.0452(10)
C56 0.0336(12) 0.0380(12) 0.0262(10) 0.0124(9) 0.0029(9) 0.0119(10)
F4 0.0513(9) 0.0613(10) 0.0289(7) 0.0203(7) 0.0088(6) 0.0318(8)
C61 0.0194(9) 0.0298(10) 0.0256(9) 0.0116(8) 0.0057(7) 0.0106(8)
C62 0.0209(9) 0.0295(10) 0.0252(9) 0.0111(8) 0.0069(7) 0.0099(8)
C63 0.0257(10) 0.0344(11) 0.0254(10) 0.0142(8) 0.0054(8) 0.0117(9)
C64 0.0238(10) 0.0314(11) 0.0327(11) 0.0148(9) 0.0070(8) 0.0112(9)
C67 0.0365(13) 0.0319(12) 0.0377(12) 0.0145(10) 0.0027(10) 0.0136(10)
C68 0.0335(13) 0.0335(12) 0.0490(15) 0.0162(11) 0.0009(11) 0.0138(10)
C69 0.0459(16) 0.0379(14) 0.0623(18) 0.0148(13) -0.0126(14) 0.0179(12)
C70 0.089(3) 0.0447(19) 0.117(4) 0.016(2) -0.057(3) 0.0215(19)
C65 0.0272(11) 0.0332(11) 0.0303(11) 0.0057(9) 0.0034(8) 0.0142(9)
C66 0.0275(11) 0.0381(12) 0.0242(10) 0.0083(9) 0.0027(8) 0.0160(9)
Br2 0.0739(5) 0.0708(5) 0.0492(4) 0.0165(3) 0.0206(3) 0.0462(4)
C71 0.054(4) 0.044(5) 0.046(3) 0.011(4) 0.005(2) 0.020(4)
C72 0.053(3) 0.045(3) 0.039(3) 0.007(2) -0.001(2) 0.019(3)
C73 0.042(4) 0.050(7) 0.041(3) 0.011(4) -0.005(2) 0.020(5)
C74 0.037(2) 0.035(2) 0.041(2) 0.013(2) 0.0034(19) 0.014(2)
C75 0.037(3) 0.054(7) 0.039(3) 0.010(4) 0.001(2) 0.017(4)
C76 0.038(3) 0.055(3) 0.046(3) 0.012(2) 0.003(2) 0.019(2)
C77 0.030(3) 0.042(4) 0.042(3) 0.013(3) 0.004(2) 0.011(3)
C78 0.045(3) 0.041(3) 0.049(3) 0.013(2) 0.010(2) 0.020(2)
C79 0.023(2) 0.024(2) 0.057(3) 0.015(2) 0.009(2) -0.0030(18)
C80 0.033(3) 0.037(3) 0.073(4) 0.016(3) -0.015(3) 0.011(2)

loop_
_atom_type_symbol
_atom_type_description
_atom_type_scat_dispersion_real
_atom_type_scat_dispersion_imag
_atom_type_scat_source
C C 0.0033 0.0016 'International Tables Vol C Tables 4.2.6.8 and 6.1.1.4'
H H 0.0000 0.0000 'International Tables Vol C Tables 4.2.6.8 and 6.1.1.4'
O O 0.0106 0.0060 'International Tables Vol C Tables 4.2.6.8 and 6.1.1.4'
F F 0.0171 0.0103 'International Tables Vol C Tables 4.2.6.8 and 6.1.1.4'
P P 0.1023 0.0942 'International Tables Vol C Tables 4.2.6.8 and 6.1.1.4'
Br Br -0.2901 2.4595 'International Tables Vol C Tables 4.2.6.8 and 6.1.1.4'
Pd Pd -0.9988 1.0072 'International Tables Vol C Tables 4.2.6.8 and 6.1.1.4'

loop_
_geom_angle_atom_site_label_1
_geom_angle_atom_site_label_2
_geom_angle_atom_site_label_3
_geom_angle
C61 Pd1 P1 97.52(6)
C61 Pd1 Br1 81.30(6)
P1 Pd1 Br1 170.047(16)
C61 Pd1 C31 158.37(8)
P1 Pd1 C31 84.68(5)
Br1 Pd1 C31 100.09(5)
C21 P1 C11 106.32(10)
C21 P1 C1 109.33(10)
C11 P1 C1 109.78(9)
C21 P1 Pd1 102.72(7)
C11 P1 Pd1 115.41(7)
C1 P1 Pd1 112.71(7)
C6 C1 C2 107.68(18)
C6 C1 C7 107.63(18)
C2 C1 C7 108.52(17)
C6 C1 P1 107.23(13)
C2 C1 P1 108.12(15)
C7 C1 P1 117.29(15)
C3 C2 C1 110.82(19)
C3 C2 H2A 109.5
C1 C2 H2A 109.5
C3 C2 H2B 109.5
C1 C2 H2B 109.5
H2A C2 H2B 108.1
C4 C3 C9 109.5(2)
C4 C3 C2 110.0(2)
C9 C3 C2 109.2(2)
C4 C3 H3 109.4
C9 C3 H3 109.4
C2 C3 H3 109.4
C3 C4 C5 109.6(2)
C3 C4 H4A 109.8
C5 C4 H4A 109.8
C3 C4 H4B 109.8
C5 C4 H4B 109.8
H4A C4 H4B 108.2
C10 C5 C4 109.0(2)
C10 C5 C6 109.9(2)
C4 C5 C6 109.3(2)
C10 C5 H5 109.5
C4 C5 H5 109.5
C6 C5 H5 109.5
C1 C6 C5 111.06(18)
C1 C6 H6A 109.4
C5 C6 H6A 109.4
C1 C6 H6B 109.4
C5 C6 H6B 109.4
H6A C6 H6B 108.0
C8 C7 C1 110.49(19)
C8 C7 H7A 109.6
C1 C7 H7A 109.6
C8 C7 H7B 109.6
C1 C7 H7B 109.6
H7A C7 H7B 108.1
C10 C8 C9 110.0(2)
C10 C8 C7 109.89(19)
C9 C8 C7 109.7(2)
C10 C8 H8 109.1
C9 C8 H8 109.1
C7 C8 H8 109.1
C8 C9 C3 109.0(2)
C8 C9 H9A 109.9
C3 C9 H9A 109.9
C8 C9 H9B 109.9
C3 C9 H9B 109.9
H9A C9 H9B 108.3
C8 C10 C5 109.1(2)
C8 C10 H10A 109.9
C5 C10 H10A 109.9
C8 C10 H10B 109.9
C5 C10 H10B 109.9
H10A C10 H10B 108.3
C12 C11 C17 108.93(18)
C12 C11 C16 108.67(17)
C17 C11 C16 106.58(18)
C12 C11 P1 109.00(14)
C17 C11 P1 117.15(15)
C16 C11 P1 106.20(14)
C13 C12 C11 110.53(18)
C13 C12 H12A 109.5
C11 C12 H12A 109.5
C13 C12 H12B 109.5
C11 C12 H12B 109.5
H12A C12 H12B 108.1
C19 C13 C14 109.8(2)
C19 C13 C12 109.9(2)
C14 C13 C12 109.11(19)
C19 C13 H13 109.3
C14 C13 H13 109.3
C12 C13 H13 109.3
C15 C14 C13 109.4(2)
C15 C14 H14A 109.8
C13 C14 H14A 109.8
C15 C14 H14B 109.8
C13 C14 H14B 109.8
H14A C14 H14B 108.2
C20 C15 C14 109.2(2)
C20 C15 C16 109.4(2)
C14 C15 C16 110.09(19)
C20 C15 H15 109.4
C14 C15 H15 109.4
C16 C15 H15 109.4
C15 C16 C11 110.76(18)
C15 C16 H16A 109.5
C11 C16 H16A 109.5
C15 C16 H16B 109.5
C11 C16 H16B 109.5
H16A C16 H16B 108.1
C18 C17 C11 110.45(19)
C18 C17 H17A 109.6
C11 C17 H17A 109.6
C18 C17 H17B 109.6
C11 C17 H17B 109.6
H17A C17 H17B 108.1
C19 C18 C20 109.9(2)
C19 C18 C17 110.0(2)
C20 C18 C17 109.5(2)
C19 C18 H18 109.2
C20 C18 H18 109.2
C17 C18 H18 109.2
C13 C19 C18 109.3(2)
C13 C19 H19A 109.8
C18 C19 H19A 109.8
C13 C19 H19B 109.8
C18 C19 H19B 109.8
H19A C19 H19B 108.3
C15 C20 C18 108.9(2)
C15 C20 H20A 109.9
C18 C20 H20A 109.9
C15 C20 H20B 109.9
C18 C20 H20B 109.9
H20A C20 H20B 108.3
C26 C21 C22 117.25(19)
C26 C21 P1 120.05(15)
C22 C21 P1 122.67(17)
O1 C22 C23 121.7(2)
O1 C22 C21 115.9(2)
C23 C22 C21 122.3(2)
C24 C23 C22 118.9(2)
C24 C23 H23 120.5
C22 C23 H23 120.5
C23 C24 C25 120.7(2)
C23 C24 H24 119.7
C25 C24 H24 119.7
C24 C25 C26 121.0(2)
C24 C25 H25 119.5
C26 C25 H25 119.5
C25 C26 C21 119.5(2)
C25 C26 C31 112.6(2)
C21 C26 C31 127.68(18)
C22 O1 C27 118.8(2)
O1 C27 H27A 109.5
O1 C27 H27B 109.5
H27A C27 H27B 109.5
O1 C27 H27C 109.5
H27A C27 H27C 109.5
H27B C27 H27C 109.5
C36 C31 C32 119.02(19)
C36 C31 C26 117.30(18)
C32 C31 C26 118.92(18)
C36 C31 Pd1 90.31(12)
C32 C31 Pd1 97.37(13)
C26 C31 Pd1 104.08(13)
C33 C32 C31 119.28(19)
C33 C32 C37 122.82(19)
C31 C32 C37 117.76(19)
C32 C33 C34 121.5(2)
C32 C33 C51 122.14(19)
C34 C33 C51 116.3(2)
C35 C34 C33 118.1(2)
C35 C34 C40 119.0(2)
C33 C34 C40 122.8(2)
C34 C35 C36 123.1(2)
C34 C35 H35 118.5
C36 C35 H35 118.5
C35 C36 C31 119.0(2)
C35 C36 C43 117.40(19)
C31 C36 C43 123.2(2)
C32 C37 C38 114.80(19)
C32 C37 C39 113.29(19)
C38 C37 C39 109.8(2)
C32 C37 H37 106.1
C38 C37 H37 106.1
C39 C37 H37 106.1
C37 C38 H38A 109.5
C37 C38 H38B 109.5
H38A C38 H38B 109.5
C37 C38 H38C 109.5
H38A C38 H38C 109.5
H38B C38 H38C 109.5
C37 C39 H39A 109.5
C37 C39 H39B 109.5
H39A C39 H39B 109.5
C37 C39 H39C 109.5
H39A C39 H39C 109.5
H39B C39 H39C 109.5
C42 C40 C34 111.8(3)
C42 C40 C41 110.8(3)
C34 C40 C41 111.2(2)
C42 C40 H40 107.6
C34 C40 H40 107.6
C41 C40 H40 107.6
C40 C41 H41A 109.5
C40 C41 H41B 109.5
H41A C41 H41B 109.5
C40 C41 H41C 109.5
H41A C41 H41C 109.5
H41B C41 H41C 109.5
C40 C42 H42A 109.5
C40 C42 H42B 109.5
H42A C42 H42B 109.5
C40 C42 H42C 109.5
H42A C42 H42C 109.5
H42B C42 H42C 109.5
C36 C43 C44 111.57(19)
C36 C43 C45 110.2(2)
C44 C43 C45 110.5(2)
C36 C43 H43 108.1
C44 C43 H43 108.1
C45 C43 H43 108.1
C43 C44 H44A 109.5
C43 C44 H44B 109.5
H44A C44 H44B 109.5
C43 C44 H44C 109.5
H44A C44 H44C 109.5
H44B C44 H44C 109.5
C43 C45 H45A 109.5
C43 C45 H45B 109.5
H45A C45 H45B 109.5
C43 C45 H45C 109.5
H45A C45 H45C 109.5
H45B C45 H45C 109.5
C56 C51 C52 115.3(2)
C56 C51 C33 123.2(2)
C52 C51 C33 121.3(2)
F1 C52 C53 118.6(2)
F1 C52 C51 119.3(2)
C53 C52 C51 122.1(2)
F2 C53 C54 119.4(2)
F2 C53 C52 117.8(2)
C54 C53 C52 122.7(2)
C53 C54 C55 115.0(2)
C53 C54 C57 122.9(2)
C55 C54 C57 122.1(2)
C54 C57 C58 112.4(2)
C54 C57 H57A 109.1
C58 C57 H57A 109.1
C54 C57 H57B 109.1
C58 C57 H57B 109.1
H57A C57 H57B 107.9
C57 C58 C59 113.6(3)
C57 C58 H58A 108.8
C59 C58 H58A 108.8
C57 C58 H58B 108.8
C59 C58 H58B 108.8
H58A C58 H58B 107.7
C60 C59 C58 112.1(3)
C60 C59 H59A 109.2
C58 C59 H59A 109.2
C60 C59 H59B 109.2
C58 C59 H59B 109.2
H59A C59 H59B 107.9
C59 C60 H60A 109.5
C59 C60 H60B 109.5
H60A C60 H60B 109.5
C59 C60 H60C 109.5
H60A C60 H60C 109.5
H60B C60 H60C 109.5
F3 C55 C56 118.5(2)
F3 C55 C54 118.8(2)
C56 C55 C54 122.7(2)
F4 C56 C55 118.0(2)
F4 C56 C51 119.9(2)
C55 C56 C51 122.1(2)
C62 C61 C66 117.5(2)
C62 C61 Pd1 125.41(16)
C66 C61 Pd1 116.80(16)
C61 C62 C63 120.6(2)
C61 C62 H62 119.7
C63 C62 H62 119.7
C64 C63 C62 121.7(2)
C64 C63 H63 119.1
C62 C63 H63 119.1
C65 C64 C63 117.0(2)
C65 C64 C67 120.3(2)
C63 C64 C67 122.7(2)
C68 C67 C64 115.6(2)
C68 C67 H67A 108.4
C64 C67 H67A 108.4
C68 C67 H67B 108.4
C64 C67 H67B 108.4
H67A C67 H67B 107.4
C67 C68 C69 112.1(2)
C67 C68 H68A 109.2
C69 C68 H68A 109.2
C67 C68 H68B 109.2
C69 C68 H68B 109.2
H68A C68 H68B 107.9
C70 C69 C68 112.1(3)
C70 C69 H69A 109.2
C68 C69 H69A 109.2
C70 C69 H69B 109.2
C68 C69 H69B 109.2
H69A C69 H69B 107.9
C69 C70 H70A 109.5
C69 C70 H70B 109.5
H70A C70 H70B 109.5
C69 C70 H70C 109.5
H70A C70 H70C 109.5
H70B C70 H70C 109.5
C64 C65 C66 121.5(2)
C64 C65 H65 119.2
C66 C65 H65 119.2
C65 C66 C61 121.2(2)
C65 C66 H66 119.4
C61 C66 H66 119.4
C76 C71 C72 120.2(8)
C76 C71 Br2 121.0(8)
C72 C71 Br2 118.7(7)
C71 C72 C73 119.1(9)
C71 C72 H72 120.5
C73 C72 H72 120.5
C74 C73 C72 121.0(11)
C74 C73 H73 119.5
C72 C73 H73 119.5
C75 C74 C73 118.4(10)
C75 C74 C77 121.5(8)
C73 C74 C77 120.0(8)
C74 C75 C76 121.7(11)
C74 C75 H75 119.1
C76 C75 H75 119.1
C71 C76 C75 119.4(9)
C71 C76 H76 120.3
C75 C76 H76 120.3
C74 C77 C78 113.0(6)
C74 C77 H77A 109.0
C78 C77 H77A 109.0
C74 C77 H77B 109.0
C78 C77 H77B 109.0
H77A C77 H77B 107.8
C77 C78 C79 114.1(5)
C77 C78 H78A 108.7
C79 C78 H78A 108.7
C77 C78 H78B 108.7
C79 C78 H78B 108.7
H78A C78 H78B 107.6
C80 C79 C78 109.2(5)
C80 C79 H79A 109.8
C78 C79 H79A 109.8
C80 C79 H79B 109.8
C78 C79 H79B 109.8
H79A C79 H79B 108.3
C79 C80 H80A 109.5
C79 C80 H80B 109.5
H80A C80 H80B 109.5
C79 C80 H80C 109.5
H80A C80 H80C 109.5
H80B C80 H80C 109.5

loop_
_geom_bond_atom_site_label_1
_geom_bond_atom_site_label_2
_geom_bond_distance
Br1 Pd1 2.4439(3)
Pd1 C61 2.016(2)
Pd1 P1 2.3523(5)
Pd1 C31 2.554(2)
P1 C21 1.858(2)
P1 C11 1.905(2)
P1 C1 1.922(2)
C1 C6 1.546(3)
C1 C2 1.546(3)
C1 C7 1.552(3)
C2 C3 1.543(3)
C2 H2A 0.9900
C2 H2B 0.9900
C3 C4 1.528(4)
C3 C9 1.536(4)
C3 H3 1.0000
C4 C5 1.533(4)
C4 H4A 0.9900
C4 H4B 0.9900
C5 C10 1.531(4)
C5 C6 1.547(3)
C5 H5 1.0000
C6 H6A 0.9900
C6 H6B 0.9900
C7 C8 1.540(3)
C7 H7A 0.9900
C7 H7B 0.9900
C8 C10 1.528(4)
C8 C9 1.531(3)
C8 H8 1.0000
C9 H9A 0.9900
C9 H9B 0.9900
C10 H10A 0.9900
C10 H10B 0.9900
C11 C12 1.551(3)
C11 C17 1.551(3)
C11 C16 1.552(3)
C12 C13 1.543(3)
C12 H12A 0.9900
C12 H12B 0.9900
C13 C19 1.527(4)
C13 C14 1.541(3)
C13 H13 1.0000
C14 C15 1.533(3)
C14 H14A 0.9900
C14 H14B 0.9900
C15 C20 1.529(4)
C15 C16 1.546(3)
C15 H15 1.0000
C16 H16A 0.9900
C16 H16B 0.9900
C17 C18 1.545(3)
C17 H17A 0.9900
C17 H17B 0.9900
C18 C19 1.527(4)
C18 C20 1.540(4)
C18 H18 1.0000
C19 H19A 0.9900
C19 H19B 0.9900
C20 H20A 0.9900
C20 H20B 0.9900
C21 C26 1.413(3)
C21 C22 1.421(3)
C22 O1 1.354(3)
C22 C23 1.391(4)
C23 C24 1.378(4)
C23 H23 0.9500
C24 C25 1.387(4)
C24 H24 0.9500
C25 C26 1.407(3)
C25 H25 0.9500
C26 C31 1.516(3)
O1 C27 1.426(3)
C27 H27A 0.9800
C27 H27B 0.9800
C27 H27C 0.9800
C31 C36 1.423(3)
C31 C32 1.436(3)
C32 C33 1.401(3)
C32 C37 1.532(3)
C33 C34 1.412(3)
C33 C51 1.506(3)
C34 C35 1.384(3)
C34 C40 1.528(3)
C35 C36 1.395(3)
C35 H35 0.9500
C36 C43 1.519(3)
C37 C38 1.544(3)
C37 C39 1.545(3)
C37 H37 1.0000
C38 H38A 0.9800
C38 H38B 0.9800
C38 H38C 0.9800
C39 H39A 0.9800
C39 H39B 0.9800
C39 H39C 0.9800
C40 C42 1.515(5)
C40 C41 1.535(4)
C40 H40 1.0000
C41 H41A 0.9800
C41 H41B 0.9800
C41 H41C 0.9800
C42 H42A 0.9800
C42 H42B 0.9800
C42 H42C 0.9800
C43 C44 1.534(3)
C43 C45 1.537(3)
C43 H43 1.0000
C44 H44A 0.9800
C44 H44B 0.9800
C44 H44C 0.9800
C45 H45A 0.9800
C45 H45B 0.9800
C45 H45C 0.9800
C51 C56 1.390(3)
C51 C52 1.395(3)
C52 F1 1.347(3)
C52 C53 1.385(3)
C53 F2 1.354(3)
C53 C54 1.381(4)
C54 C55 1.395(3)
C54 C57 1.512(4)
C57 C58 1.521(5)
C57 H57A 0.9900
C57 H57B 0.9900
C58 C59 1.535(4)
C58 H58A 0.9900
C58 H58B 0.9900
C59 C60 1.515(7)
C59 H59A 0.9900
C59 H59B 0.9900
C60 H60A 0.9800
C60 H60B 0.9800
C60 H60C 0.9800
C55 F3 1.351(3)
C55 C56 1.383(3)
C56 F4 1.344(3)
C61 C62 1.393(3)
C61 C66 1.396(3)
C62 C63 1.398(3)
C62 H62 0.9500
C63 C64 1.397(3)
C63 H63 0.9500
C64 C65 1.389(3)
C64 C67 1.527(3)
C67 C68 1.514(4)
C67 H67A 0.9900
C67 H67B 0.9900
C68 C69 1.527(4)
C68 H68A 0.9900
C68 H68B 0.9900
C69 C70 1.518(4)
C69 H69A 0.9900
C69 H69B 0.9900
C70 H70A 0.9800
C70 H70B 0.9800
C70 H70C 0.9800
C65 C66 1.394(3)
C65 H65 0.9500
C66 H66 0.9500
Br2 C71 1.889(11)
C71 C76 1.375(12)
C71 C72 1.392(13)
C72 C73 1.403(15)
C72 H72 0.9500
C73 C74 1.393(16)
C73 H73 0.9500
C74 C75 1.367(16)
C74 C77 1.503(10)
C75 C76 1.402(14)
C75 H75 0.9500
C76 H76 0.9500
C77 C78 1.512(10)
C77 H77A 0.9900
C77 H77B 0.9900
C78 C79 1.541(8)
C78 H78A 0.9900
C78 H78B 0.9900
C79 C80 1.447(8)
C79 H79A 0.9900
C79 H79B 0.9900
C80 H80A 0.9800
C80 H80B 0.9800
C80 H80C 0.9800
